data_4314832
loop_
_publ_author_name
'William J. Evans'
'Justin R. Walensky'
'Joseph W. Ziller'

_publ_section_title
;
 Reaction Chemistry of the U3+ Metallocene Amidinate
 (C5Me5)2[iPrNC(Me)NiPr]U Including the Isolation of a Uranium Complex of
 a Monodentate Acetate
;
_journal_name_full 'Inorganic Chemistry'
_journal_page_first 1743
_journal_page_last 1749
_journal_paper_doi 10.1021/ic902141f
_journal_volume 49
_journal_year 2010
_chemical_formula_sum 'C28 H42 N2 U'
_chemical_formula_weight 644.67
_chemical_name_systematic
; 
 ? 
;
_space_group_IT_number 2
_symmetry_cell_setting triclinic
_symmetry_space_group_name_Hall '-P 1'
_symmetry_space_group_name_H-M 'P -1'
_atom_sites_solution_hydrogens difmap
_atom_sites_solution_primary direct
_atom_sites_solution_secondary difmap
_audit_creation_method SHELXTL
_cell_angle_alpha 81.9930(5)
_cell_angle_beta 76.1897(5)
_cell_angle_gamma 81.9746(6)
_cell_formula_units_Z 2
_cell_length_a 8.2845(4)
_cell_length_b 11.1001(6)
_cell_length_c 14.2310(7)
_cell_measurement_reflns_used 9918
_cell_measurement_temperature 103(2)
_cell_measurement_theta_max 28.22
_cell_measurement_theta_min 2.25
_cell_volume 1250.72(11)
_computing_cell_refinement 'Bruker SMART APEX2/SAINT'
_computing_data_collection 'Bruker SMART APEX2'
_computing_data_reduction 'Bruker SAINT'
_computing_molecular_graphics 'Bruker SHELXTL'
_computing_publication_material 'Bruker SHELXTL'
_computing_structure_refinement 'Bruker SHELXTL'
_computing_structure_solution 'Bruker SHELXTL'
_diffrn_ambient_temperature 103(2)
_diffrn_measured_fraction_theta_full 0.950
_diffrn_measured_fraction_theta_max 0.950
_diffrn_measurement_device_type 'Bruker SMART APEX II CCD'
_diffrn_measurement_method 'phi and omega'
_diffrn_radiation_monochromator graphite
_diffrn_radiation_source 'fine-focus sealed tube'
_diffrn_radiation_type MoK\a
_diffrn_radiation_wavelength 0.71073
_diffrn_reflns_av_R_equivalents 0.0140
_diffrn_reflns_av_sigmaI/netI 0.0158
_diffrn_reflns_limit_h_max 11
_diffrn_reflns_limit_h_min -10
_diffrn_reflns_limit_k_max 14
_diffrn_reflns_limit_k_min -14
_diffrn_reflns_limit_l_max 18
_diffrn_reflns_limit_l_min -18
_diffrn_reflns_number 14751
_diffrn_reflns_theta_full 28.28
_diffrn_reflns_theta_max 28.28
_diffrn_reflns_theta_min 1.86
_exptl_absorpt_coefficient_mu 6.506
_exptl_absorpt_correction_T_max 0.4225
_exptl_absorpt_correction_T_min 0.2825
_exptl_absorpt_correction_type multi-scan
_exptl_absorpt_process_details 'Bruker SADABS'
_exptl_crystal_colour purple
_exptl_crystal_density_diffrn 1.712
_exptl_crystal_density_meas ?
_exptl_crystal_density_method 'not measured'
_exptl_crystal_description prism
_exptl_crystal_F_000 632
_exptl_crystal_size_max 0.26
_exptl_crystal_size_mid 0.24
_exptl_crystal_size_min 0.16
_refine_diff_density_max 1.794
_refine_diff_density_min -0.673
_refine_diff_density_rms 0.099
_refine_ls_extinction_method none
_refine_ls_goodness_of_fit_ref 1.065
_refine_ls_hydrogen_treatment refall
_refine_ls_matrix_type full
_refine_ls_number_parameters 448
_refine_ls_number_reflns 5883
_refine_ls_number_restraints 0
_refine_ls_restrained_S_all 1.065
_refine_ls_R_factor_all 0.0171
_refine_ls_R_factor_gt 0.0166
_refine_ls_shift/su_max 0.004
_refine_ls_shift/su_mean 0.000
_refine_ls_structure_factor_coef Fsqd
_refine_ls_weighting_details 'calc w=1/[\s^2^(Fo^2^)+(0.0275P)^2^+1.0662P] where P=(Fo^2^+2Fc^2^)/3'
_refine_ls_weighting_scheme calc
_refine_ls_wR_factor_gt 0.0425
_refine_ls_wR_factor_ref 0.0427
_reflns_number_gt 5747
_reflns_number_total 5883
_reflns_threshold_expression >2sigma(I)
_cod_data_source_file ic902141f_si_002_4.cif
_cod_data_source_block jrw49
_cod_depositor_comments
;
The following automatic conversions were performed:

'_symmetry_cell_setting' value 'Triclinic' changed to 'triclinic'
according to the built-in table from CIF Core dictionary named
'cif_core.dic' version 2.4.1 from 2010-06-29.

Automatic conversion script
Id: cif_fix_values 1646 2011-03-28 12:23:43Z adriana 

The following automatic conversions were performed:

'_exptl_crystal_density_meas' value 'n/a' was changed to '?' - the
value is perceived as not measured.

Automatic conversion script
Id: cif_fix_values 3008 2015-01-20 13:52:24Z robertas 
;
_cod_database_code 4314832

loop_
_symmetry_equiv_pos_as_xyz
'x, y, z'
'-x, -y, -z'

loop_
_atom_site_label
_atom_site_type_symbol
_atom_site_fract_x
_atom_site_fract_y
_atom_site_fract_z
_atom_site_U_iso_or_equiv
_atom_site_adp_type
_atom_site_occupancy
_atom_site_symmetry_multiplicity
_atom_site_calc_flag
_atom_site_refinement_flags
_atom_site_disorder_assembly
_atom_site_disorder_group
U1 U 0.648223(9) 0.796999(6) 0.767740(5) 0.01061(3) Uani 1 1 d . . .
N1 N 0.6992(2) 0.71568(17) 0.60825(13) 0.0138(4) Uani 1 1 d . . .
N2 N 0.6710(2) 0.57708(17) 0.73963(14) 0.0142(4) Uani 1 1 d . . .
C1 C 0.9940(3) 0.7171(2) 0.73062(16) 0.0137(4) Uani 1 1 d . . .
C2 C 0.9393(3) 0.6772(2) 0.83082(16) 0.0148(4) Uani 1 1 d . . .
C3 C 0.8941(3) 0.7818(2) 0.88199(16) 0.0153(4) Uani 1 1 d . . .
C4 C 0.9187(3) 0.8873(2) 0.81389(16) 0.0142(4) Uani 1 1 d . . .
C5 C 0.9816(3) 0.8473(2) 0.71931(16) 0.0143(4) Uani 1 1 d . . .
C6 C 1.0790(3) 0.6357(2) 0.65281(17) 0.0177(4) Uani 1 1 d . . .
C7 C 0.9666(3) 0.5490(2) 0.87821(18) 0.0205(5) Uani 1 1 d . . .
C8 C 0.8727(3) 0.7788(2) 0.99038(17) 0.0194(5) Uani 1 1 d . . .
C9 C 0.9180(3) 1.0126(2) 0.84325(18) 0.0183(4) Uani 1 1 d . . .
C10 C 1.0567(3) 0.9219(2) 0.62692(17) 0.0184(5) Uani 1 1 d . . .
C11 C 0.4087(3) 0.6618(2) 0.90349(17) 0.0191(5) Uani 1 1 d . . .
C12 C 0.3140(3) 0.7723(2) 0.88020(18) 0.0197(5) Uani 1 1 d . . .
C13 C 0.3662(3) 0.8642(2) 0.92130(17) 0.0191(5) Uani 1 1 d . . .
C14 C 0.4967(3) 0.8121(2) 0.96619(17) 0.0192(5) Uani 1 1 d . . .
C15 C 0.5242(3) 0.6855(2) 0.95467(16) 0.0185(4) Uani 1 1 d . . .
C16 C 0.5001(3) 0.9590(2) 0.63373(16) 0.0156(4) Uani 1 1 d . . .
C17 C 0.6642(3) 0.9928(2) 0.61768(16) 0.0155(4) Uani 1 1 d . . .
C18 C 0.6727(3) 1.0520(2) 0.69741(17) 0.0175(4) Uani 1 1 d . . .
C19 C 0.5167(3) 1.0523(2) 0.76366(17) 0.0193(5) Uani 1 1 d . . .
C20 C 0.4090(3) 0.9966(2) 0.72357(17) 0.0179(4) Uani 1 1 d . . .
C21 C 0.6916(3) 0.5980(2) 0.64338(16) 0.0139(4) Uani 1 1 d . . .
C22 C 0.7053(4) 0.4963(2) 0.57974(18) 0.0212(5) Uani 1 1 d . . .
C23 C 0.7105(3) 0.7576(2) 0.50371(16) 0.0156(4) Uani 1 1 d . . .
C24 C 0.8841(3) 0.7314(2) 0.43822(18) 0.0215(5) Uani 1 1 d . . .
C25 C 0.5741(3) 0.7201(2) 0.46051(19) 0.0219(5) Uani 1 1 d . . .
C26 C 0.6427(3) 0.4552(2) 0.79382(17) 0.0167(4) Uani 1 1 d . . .
C27 C 0.4847(4) 0.4060(2) 0.78222(19) 0.0230(5) Uani 1 1 d . . .
C28 C 0.7917(4) 0.3537(2) 0.7781(2) 0.0241(5) Uani 1 1 d . . .
H6A H 1.178(5) 0.605(3) 0.659(3) 0.038(10) Uiso 1 1 d . . .
H6B H 1.106(4) 0.680(3) 0.592(3) 0.032(9) Uiso 1 1 d . . .
H6C H 1.018(4) 0.570(3) 0.648(2) 0.027(8) Uiso 1 1 d . . .
H7A H 0.864(4) 0.519(3) 0.916(2) 0.026(8) Uiso 1 1 d . . .
H7B H 1.043(5) 0.547(3) 0.920(3) 0.035(9) Uiso 1 1 d . . .
H7C H 1.014(4) 0.495(3) 0.832(3) 0.030(9) Uiso 1 1 d . . .
H8A H 0.979(4) 0.762(3) 1.007(2) 0.029(8) Uiso 1 1 d . . .
H8B H 0.823(4) 0.855(3) 1.011(2) 0.022(8) Uiso 1 1 d . . .
H8C H 0.805(5) 0.719(3) 1.027(3) 0.033(9) Uiso 1 1 d . . .
H9A H 0.962(4) 1.063(3) 0.792(3) 0.025(8) Uiso 1 1 d . . .
H9B H 0.808(4) 1.051(3) 0.870(2) 0.024(8) Uiso 1 1 d . . .
H9C H 0.982(4) 1.010(3) 0.892(3) 0.031(9) Uiso 1 1 d . . .
H10A H 1.175(4) 0.910(3) 0.614(2) 0.030(9) Uiso 1 1 d . . .
H10B H 1.024(4) 0.901(3) 0.569(2) 0.024(8) Uiso 1 1 d . . .
H10C H 1.015(5) 1.005(4) 0.625(3) 0.047(11) Uiso 1 1 d . . .
H11 H 0.396(4) 0.586(3) 0.888(2) 0.024(8) Uiso 1 1 d . . .
H12 H 0.228(4) 0.784(3) 0.849(3) 0.031(9) Uiso 1 1 d . . .
H13 H 0.322(4) 0.945(3) 0.919(2) 0.027(8) Uiso 1 1 d . . .
H14 H 0.546(4) 0.854(3) 0.996(2) 0.022(8) Uiso 1 1 d . . .
H15 H 0.602(4) 0.625(3) 0.981(2) 0.023(8) Uiso 1 1 d . . .
H16 H 0.456(4) 0.918(3) 0.590(2) 0.017(7) Uiso 1 1 d . . .
H17 H 0.749(4) 0.983(3) 0.561(2) 0.015(7) Uiso 1 1 d . . .
H18 H 0.768(3) 1.088(2) 0.7035(19) 0.009(6) Uiso 1 1 d . . .
H19 H 0.487(4) 1.090(3) 0.824(2) 0.027(8) Uiso 1 1 d . . .
H20 H 0.293(4) 0.988(3) 0.753(2) 0.021(7) Uiso 1 1 d . . .
H22A H 0.746(4) 0.423(3) 0.607(2) 0.023(8) Uiso 1 1 d . . .
H22B H 0.775(4) 0.515(3) 0.520(3) 0.031(9) Uiso 1 1 d . . .
H22C H 0.593(5) 0.486(3) 0.570(3) 0.041(10) Uiso 1 1 d . . .
H23 H 0.689(4) 0.847(3) 0.501(2) 0.018(7) Uiso 1 1 d . . .
H24A H 0.974(4) 0.765(3) 0.461(2) 0.030(8) Uiso 1 1 d . . .
H24B H 0.920(4) 0.645(3) 0.437(2) 0.024(8) Uiso 1 1 d . . .
H24C H 0.887(4) 0.770(3) 0.372(2) 0.022(7) Uiso 1 1 d . . .
H25A H 0.473(4) 0.721(3) 0.506(2) 0.023(8) Uiso 1 1 d . . .
H25B H 0.596(4) 0.640(3) 0.439(2) 0.024(8) Uiso 1 1 d . . .
H25C H 0.557(4) 0.781(3) 0.405(2) 0.028(8) Uiso 1 1 d . . .
H26 H 0.625(3) 0.465(3) 0.863(2) 0.010(6) Uiso 1 1 d . . .
H27A H 0.393(4) 0.465(3) 0.781(2) 0.023(8) Uiso 1 1 d . . .
H27B H 0.458(4) 0.345(3) 0.834(3) 0.033(9) Uiso 1 1 d . . .
H27C H 0.507(5) 0.366(4) 0.723(3) 0.041(10) Uiso 1 1 d . . .
H28A H 0.895(5) 0.387(4) 0.758(3) 0.045(11) Uiso 1 1 d . . .
H28B H 0.792(4) 0.307(3) 0.838(3) 0.029(8) Uiso 1 1 d . . .
H28C H 0.784(5) 0.303(4) 0.730(3) 0.039(10) Uiso 1 1 d . . .

loop_
_atom_site_aniso_label
_atom_site_aniso_U_11
_atom_site_aniso_U_22
_atom_site_aniso_U_33
_atom_site_aniso_U_23
_atom_site_aniso_U_13
_atom_site_aniso_U_12
U1 0.01232(5) 0.01151(5) 0.00752(5) -0.00171(3) -0.00109(3) -0.00096(3)
N1 0.0188(9) 0.0136(8) 0.0089(8) -0.0024(7) -0.0026(7) -0.0014(7)
N2 0.0196(9) 0.0119(8) 0.0100(8) -0.0003(7) -0.0011(7) -0.0029(7)
C1 0.0137(10) 0.0147(10) 0.0126(10) -0.0023(8) -0.0027(8) -0.0004(8)
C2 0.0146(10) 0.0172(10) 0.0130(10) -0.0025(8) -0.0043(8) -0.0005(8)
C3 0.0153(10) 0.0187(11) 0.0116(10) -0.0021(8) -0.0023(8) -0.0017(8)
C4 0.0140(10) 0.0168(10) 0.0129(10) -0.0038(8) -0.0037(8) -0.0023(8)
C5 0.0131(10) 0.0167(10) 0.0134(10) -0.0023(8) -0.0028(8) -0.0021(8)
C6 0.0185(11) 0.0212(11) 0.0120(11) -0.0038(9) -0.0018(9) 0.0008(9)
C7 0.0247(12) 0.0191(11) 0.0168(11) 0.0011(9) -0.0065(10) 0.0002(9)
C8 0.0202(12) 0.0264(12) 0.0119(11) -0.0031(9) -0.0030(9) -0.0036(10)
C9 0.0213(12) 0.0187(11) 0.0160(11) -0.0050(9) -0.0047(9) -0.0020(9)
C10 0.0182(11) 0.0227(12) 0.0138(11) -0.0009(9) -0.0007(9) -0.0060(9)
C11 0.0184(11) 0.0201(11) 0.0164(11) -0.0025(9) 0.0030(9) -0.0061(9)
C12 0.0141(11) 0.0269(12) 0.0163(11) -0.0026(9) -0.0001(9) -0.0020(9)
C13 0.0181(11) 0.0215(12) 0.0143(11) -0.0034(9) 0.0021(8) 0.0010(9)
C14 0.0206(11) 0.0261(12) 0.0099(10) -0.0046(9) 0.0009(8) -0.0038(9)
C15 0.0194(11) 0.0227(11) 0.0100(10) 0.0017(8) 0.0011(8) -0.0019(9)
C16 0.0175(11) 0.0155(10) 0.0133(10) -0.0015(8) -0.0044(8) 0.0012(8)
C17 0.0191(11) 0.0139(10) 0.0126(10) -0.0003(8) -0.0029(8) -0.0006(8)
C18 0.0239(12) 0.0132(10) 0.0167(11) -0.0004(8) -0.0075(9) -0.0028(9)
C19 0.0268(12) 0.0148(10) 0.0156(11) -0.0044(8) -0.0048(9) 0.0029(9)
C20 0.0175(11) 0.0191(11) 0.0147(11) -0.0019(8) -0.0023(9) 0.0040(9)
C21 0.0147(10) 0.0155(10) 0.0113(10) -0.0023(8) -0.0021(8) -0.0010(8)
C22 0.0351(14) 0.0145(11) 0.0138(11) -0.0030(9) -0.0034(10) -0.0042(10)
C23 0.0226(11) 0.0147(10) 0.0089(10) -0.0014(8) -0.0017(8) -0.0031(8)
C24 0.0259(13) 0.0218(12) 0.0136(11) -0.0018(9) 0.0012(9) -0.0020(10)
C25 0.0285(13) 0.0232(12) 0.0172(12) -0.0019(9) -0.0101(10) -0.0049(10)
C26 0.0241(12) 0.0131(10) 0.0124(10) 0.0000(8) -0.0028(9) -0.0042(9)
C27 0.0307(14) 0.0223(12) 0.0173(12) -0.0014(9) -0.0032(10) -0.0120(11)
C28 0.0329(14) 0.0156(11) 0.0220(13) -0.0017(9) -0.0052(11) 0.0014(10)

loop_
_atom_type_symbol
_atom_type_description
_atom_type_scat_dispersion_real
_atom_type_scat_dispersion_imag
_atom_type_scat_source
C C 0.0033 0.0016 'International Tables Vol C Tables 4.2.6.8 and 6.1.1.4'
H H 0.0000 0.0000 'International Tables Vol C Tables 4.2.6.8 and 6.1.1.4'
N N 0.0061 0.0033 'International Tables Vol C Tables 4.2.6.8 and 6.1.1.4'
U U -9.6767 9.6646 'International Tables Vol C Tables 4.2.6.8 and 6.1.1.4'

loop_
_geom_angle_atom_site_label_1
_geom_angle_atom_site_label_2
_geom_angle_atom_site_label_3
_geom_angle
_geom_angle_site_symmetry_1
_geom_angle_site_symmetry_3
_geom_angle_publ_flag
Cnt1 U1 N1 101.9 . . ?
Cnt1 U1 N2 94.2 . . ?
Cnt1 U1 C21 99.9 . . ?
Cnt2 U1 N1 130.9 . . ?
Cnt2 U1 N2 90.5 . . ?
Cnt2 U1 C21 111.2 . . ?
Cnt3 U1 N1 89.3 . . ?
Cnt3 U1 N2 138.6 . . ?
Cnt3 U1 C21 114.1 . . ?
Cnt1 U1 Cnt2 114.1 . . ?
Cnt1 U1 Cnt3 112.6 . . ?
Cnt2 U1 Cnt3 105.2 . . ?
N1 U1 N2 53.37(6) . . ?
N1 U1 C15 129.63(7) . . ?
N2 U1 C15 77.91(7) . . ?
N1 U1 C5 87.88(6) . . ?
N2 U1 C5 103.07(7) . . ?
C15 U1 C5 118.02(7) . . ?
N1 U1 C16 68.21(6) . . ?
N2 U1 C16 113.54(6) . . ?
C15 U1 C16 133.40(7) . . ?
C5 U1 C16 103.59(7) . . ?
N1 U1 C17 70.40(6) . . ?
N2 U1 C17 123.72(6) . . ?
C15 U1 C17 153.70(7) . . ?
C5 U1 C17 74.61(7) . . ?
C16 U1 C17 29.16(7) . . ?
N1 U1 C14 155.49(7) . . ?
N2 U1 C14 107.01(7) . . ?
C15 U1 C14 29.25(7) . . ?
C5 U1 C14 112.97(7) . . ?
C16 U1 C14 116.00(7) . . ?
C17 U1 C14 125.99(7) . . ?
N1 U1 C4 117.37(6) . . ?
N2 U1 C4 119.58(7) . . ?
C15 U1 C4 95.87(7) . . ?
C5 U1 C4 29.49(6) . . ?
C16 U1 C4 113.15(7) . . ?
C17 U1 C4 86.04(7) . . ?
C14 U1 C4 84.16(7) . . ?
N1 U1 C1 77.31(6) . . ?
N2 U1 C1 74.84(6) . . ?
C15 U1 C1 104.00(7) . . ?
C5 U1 C1 29.32(6) . . ?
C16 U1 C1 122.57(7) . . ?
C17 U1 C1 96.78(7) . . ?
C14 U1 C1 114.36(7) . . ?
C4 U1 C1 48.14(6) . . ?
N1 U1 C11 108.19(7) . . ?
N2 U1 C11 66.37(7) . . ?
C15 U1 C11 28.80(7) . . ?
C5 U1 C11 144.48(7) . . ?
C16 U1 C11 111.74(7) . . ?
C17 U1 C11 140.25(7) . . ?
C14 U1 C11 47.31(7) . . ?
C4 U1 C11 124.66(7) . . ?
C1 U1 C11 122.19(7) . . ?
N1 U1 C2 98.99(6) . . ?
N2 U1 C2 73.26(6) . . ?
C15 U1 C2 75.56(7) . . ?
C5 U1 C2 47.92(6) . . ?
C16 U1 C2 150.48(7) . . ?
C17 U1 C2 122.29(7) . . ?
C14 U1 C2 86.95(7) . . ?
C4 U1 C2 47.64(6) . . ?
C1 U1 C2 28.84(6) . . ?
C11 U1 C2 97.40(7) . . ?
N1 U1 C20 95.18(6) . . ?
N2 U1 C20 129.34(7) . . ?
C15 U1 C20 108.42(7) . . ?
C5 U1 C20 115.52(7) . . ?
C16 U1 C20 28.66(6) . . ?
C17 U1 C20 47.35(7) . . ?
C14 U1 C20 87.46(7) . . ?
C4 U1 C20 109.87(7) . . ?
C1 U1 C20 142.79(7) . . ?
C11 U1 C20 94.88(7) . . ?
C2 U1 C20 157.31(7) . . ?
N1 U1 C3 124.55(6) . . ?
N2 U1 C3 99.78(6) . . ?
C15 U1 C3 70.57(7) . . ?
C5 U1 C3 47.87(6) . . ?
C16 U1 C3 141.44(7) . . ?
C17 U1 C3 114.83(7) . . ?
C14 U1 C3 68.68(7) . . ?
C4 U1 C3 28.81(6) . . ?
C1 U1 C3 47.49(6) . . ?
C11 U1 C3 98.75(7) . . ?
C2 U1 C3 28.59(6) . . ?
C20 U1 C3 130.26(7) . . ?
N1 U1 C12 112.02(7) . . ?
N2 U1 C12 88.00(7) . . ?
C15 U1 C12 47.46(7) . . ?
C5 U1 C12 159.98(7) . . ?
C16 U1 C12 86.68(7) . . ?
C17 U1 C12 113.21(7) . . ?
C14 U1 C12 47.19(7) . . ?
C4 U1 C12 130.56(7) . . ?
C1 U1 C12 150.01(7) . . ?
C11 U1 C12 28.39(7) . . ?
C2 U1 C12 122.76(7) . . ?
C20 U1 C12 66.64(7) . . ?
C3 U1 C12 114.33(7) . . ?
N1 U1 C13 137.89(7) . . ?
N2 U1 C13 112.69(7) . . ?
C15 U1 C13 47.25(7) . . ?
C5 U1 C13 133.08(7) . . ?
C16 U1 C13 89.30(7) . . ?
C17 U1 C13 106.79(7) . . ?
C14 U1 C13 28.41(7) . . ?
C4 U1 C13 103.99(7) . . ?
C1 U1 C13 142.45(7) . . ?
C11 U1 C13 46.55(7) . . ?
C2 U1 C13 115.34(7) . . ?
C20 U1 C13 61.80(7) . . ?
C3 U1 C13 95.48(7) . . ?
C12 U1 C13 28.28(7) . . ?
N1 U1 C18 98.32(6) . . ?
N2 U1 C18 151.51(6) . . ?
C15 U1 C18 130.36(7) . . ?
C5 U1 C18 69.01(7) . . ?
C16 U1 C18 47.25(7) . . ?
C17 U1 C18 28.54(6) . . ?
C14 U1 C18 101.13(7) . . ?
C4 U1 C18 67.16(7) . . ?
C1 U1 C18 97.68(7) . . ?
C11 U1 C18 135.58(7) . . ?
C2 U1 C18 113.17(7) . . ?
C20 U1 C18 46.77(7) . . ?
C3 U1 C18 94.39(7) . . ?
C12 U1 C18 108.49(7) . . ?
C13 U1 C18 90.20(7) . . ?
N1 U1 C19 113.76(6) . . ?
N2 U1 C19 157.77(7) . . ?
C15 U1 C19 107.15(7) . . ?
C5 U1 C19 93.66(7) . . ?
C16 U1 C19 47.14(7) . . ?
C17 U1 C19 47.02(7) . . ?
C14 U1 C19 79.02(7) . . ?
C4 U1 C19 81.94(7) . . ?
C1 U1 C19 122.98(7) . . ?
C11 U1 C19 107.40(7) . . ?
C2 U1 C19 128.90(7) . . ?
C20 U1 C19 28.45(7) . . ?
C3 U1 C19 102.31(7) . . ?
C12 U1 C19 80.66(7) . . ?
C13 U1 C19 62.74(7) . . ?
C18 U1 C19 28.18(7) . . ?
N1 U1 C21 26.74(6) . . ?
N2 U1 C21 26.66(6) . . ?
C15 U1 C21 103.62(7) . . ?
C5 U1 C21 96.93(6) . . ?
C16 U1 C21 90.48(6) . . ?
C17 U1 C21 97.06(6) . . ?
C14 U1 C21 131.93(7) . . ?
C4 U1 C21 123.13(6) . . ?
C1 U1 C21 75.26(6) . . ?
C11 U1 C21 86.59(7) . . ?
C2 U1 C21 86.52(6) . . ?
C20 U1 C21 113.26(6) . . ?
C3 U1 C21 115.11(6) . . ?
C12 U1 C21 100.17(7) . . ?
C13 U1 C21 128.34(7) . . ?
C18 U1 C21 125.05(6) . . ?
C19 U1 C21 137.62(6) . . ?
C21 N1 C23 121.76(19) . . ?
C21 N1 U1 96.64(13) . . ?
C23 N1 U1 140.96(14) . . ?
C21 N2 C26 122.53(19) . . ?
C21 N2 U1 95.78(13) . . ?
C26 N2 U1 140.66(14) . . ?
C2 C1 C5 108.15(19) . . ?
C2 C1 C6 125.4(2) . . ?
C5 C1 C6 125.6(2) . . ?
C2 C1 U1 77.12(13) . . ?
C5 C1 U1 74.33(13) . . ?
C6 C1 U1 122.93(15) . . ?
C3 C2 C1 108.1(2) . . ?
C3 C2 C7 124.2(2) . . ?
C1 C2 C7 125.9(2) . . ?
C3 C2 U1 75.94(13) . . ?
C1 C2 U1 74.04(12) . . ?
C7 C2 U1 128.22(16) . . ?
C2 C3 C4 108.40(19) . . ?
C2 C3 C8 124.3(2) . . ?
C4 C3 C8 125.1(2) . . ?
C2 C3 U1 75.47(13) . . ?
C4 C3 U1 73.80(12) . . ?
C8 C3 U1 130.14(15) . . ?
C3 C4 C5 107.75(19) . . ?
C3 C4 C9 123.0(2) . . ?
C5 C4 C9 127.6(2) . . ?
C3 C4 U1 77.40(13) . . ?
C5 C4 U1 74.28(12) . . ?
C9 C4 U1 125.99(15) . . ?
C1 C5 C4 107.58(19) . . ?
C1 C5 C10 123.7(2) . . ?
C4 C5 C10 127.6(2) . . ?
C1 C5 U1 76.34(13) . . ?
C4 C5 U1 76.22(13) . . ?
C10 C5 U1 123.29(15) . . ?
C15 C11 C12 108.8(2) . . ?
C15 C11 U1 73.37(13) . . ?
C12 C11 U1 76.92(14) . . ?
C11 C12 C13 107.4(2) . . ?
C11 C12 U1 74.69(14) . . ?
C13 C12 U1 76.16(14) . . ?
C14 C13 C12 108.6(2) . . ?
C14 C13 U1 73.29(13) . . ?
C12 C13 U1 75.56(13) . . ?
C13 C14 C15 107.7(2) . . ?
C13 C14 U1 78.30(13) . . ?
C15 C14 U1 74.24(13) . . ?
C11 C15 C14 107.5(2) . . ?
C11 C15 U1 77.83(13) . . ?
C14 C15 U1 76.51(13) . . ?
C20 C16 C17 107.9(2) . . ?
C20 C16 U1 77.69(13) . . ?
C17 C16 U1 75.65(13) . . ?
C18 C17 C16 107.9(2) . . ?
C18 C17 U1 78.32(13) . . ?
C16 C17 U1 75.19(13) . . ?
C19 C18 C17 108.1(2) . . ?
C19 C18 U1 75.98(13) . . ?
C17 C18 U1 73.14(13) . . ?
C18 C19 C20 108.1(2) . . ?
C18 C19 U1 75.84(13) . . ?
C20 C19 U1 74.90(13) . . ?
C16 C20 C19 108.0(2) . . ?
C16 C20 U1 73.66(13) . . ?
C19 C20 U1 76.65(13) . . ?
N2 C21 N1 114.10(19) . . ?
N2 C21 C22 122.5(2) . . ?
N1 C21 C22 123.4(2) . . ?
N2 C21 U1 57.56(11) . . ?
N1 C21 U1 56.63(11) . . ?
C22 C21 U1 177.39(17) . . ?
N1 C23 C24 114.6(2) . . ?
N1 C23 C25 115.28(19) . . ?
C24 C23 C25 111.2(2) . . ?
N2 C26 C27 113.9(2) . . ?
N2 C26 C28 116.6(2) . . ?
C27 C26 C28 109.4(2) . . ?

loop_
_geom_bond_atom_site_label_1
_geom_bond_atom_site_label_2
_geom_bond_distance
_geom_bond_site_symmetry_2
_geom_bond_publ_flag
U1 Cnt1 2.565 . ?
U1 Cnt2 2.581 . ?
U1 Cnt3 2.591 . ?
U1 N1 2.4802(18) . ?
U1 N2 2.5024(19) . ?
U1 C15 2.792(2) . ?
U1 C5 2.798(2) . ?
U1 C16 2.815(2) . ?
U1 C17 2.820(2) . ?
U1 C14 2.821(2) . ?
U1 C4 2.823(2) . ?
U1 C1 2.823(2) . ?
U1 C11 2.849(2) . ?
U1 C2 2.863(2) . ?
U1 C20 2.866(2) . ?
U1 C3 2.869(2) . ?
U1 C12 2.877(2) . ?
U1 C13 2.885(2) . ?
U1 C18 2.886(2) . ?
U1 C19 2.888(2) . ?
U1 C21 2.950(2) . ?
N1 C21 1.336(3) . ?
N1 C23 1.480(3) . ?
N2 C21 1.331(3) . ?
N2 C26 1.481(3) . ?
C1 C2 1.416(3) . ?
C1 C5 1.423(3) . ?
C1 C6 1.505(3) . ?
C2 C3 1.415(3) . ?
C2 C7 1.499(3) . ?
C3 C4 1.416(3) . ?
C3 C8 1.506(3) . ?
C4 C5 1.431(3) . ?
C4 C9 1.507(3) . ?
C5 C10 1.501(3) . ?
C11 C15 1.404(3) . ?
C11 C12 1.404(3) . ?
C12 C13 1.408(4) . ?
C13 C14 1.401(4) . ?
C14 C15 1.418(4) . ?
C16 C20 1.407(3) . ?
C16 C17 1.419(3) . ?
C17 C18 1.408(3) . ?
C18 C19 1.406(3) . ?
C19 C20 1.414(3) . ?
C21 C22 1.519(3) . ?
C23 C24 1.530(3) . ?
C23 C25 1.537(3) . ?
C26 C27 1.538(3) . ?
C26 C28 1.546(4) . ?
